data_4311645
loop_
_publ_author_name
'Hong-Xia Zhang'
'Jie Zhang'
'Shou-Tian Zheng'
'Guo-Ming Wang'
'Guo-Yu Yang'

_publ_contact_author_address
; Coordination and Hydrothermal Chemistry Group
State Key Laboratory of Structural Chemistry
Fujian Institute of Research on the structure of matter
Chinese Academy of Sciences
Fuzhou, Fujian 350002
P. R. China
;
_publ_contact_author_email ygy@ms.fjirsm.ac.cn
_publ_contact_author_fax '86 591 3710051'
_publ_contact_author_name 'Professor Guo-Yu Yang'
_publ_contact_author_phone '86 591 3710051'
_publ_section_title
;
 K2[Ge(B4O9)].2H2O: A Unique 3D Alternating Linkage Mode of a B4O9 Cluster
 and GeO4 Unit in Borogermanate with Two Pairs of Interweaving Double
 Helical Channels
;
_journal_name_full 'Inorganic Chemistry'
_journal_page_first 6148
_journal_page_last 6150
_journal_paper_doi 10.1021/ic049071f
_journal_volume 43
_journal_year 2004
_chemical_formula_sum 'B4 Ge H4 K2 O11'
_chemical_formula_weight 374.06
_chemical_name_systematic
; 
 ? 
;
_space_group_IT_number 9
_symmetry_cell_setting monoclinic
_symmetry_space_group_name_Hall 'C -2yc'
_symmetry_space_group_name_H-M 'C 1 c 1'
_atom_sites_solution_hydrogens geom
_atom_sites_solution_primary direct
_atom_sites_solution_secondary difmap
_audit_creation_method SHELXL-97
_cell_angle_alpha 90.00
_cell_angle_beta 91.156(4)
_cell_angle_gamma 90.00
_cell_formula_units_Z 4
_cell_length_a 6.7934(15)
_cell_length_b 12.069(3)
_cell_length_c 11.895(3)
_cell_measurement_reflns_used 34
_cell_measurement_temperature 293(2)
_cell_measurement_theta_max 25.06
_cell_measurement_theta_min 3.38
_cell_volume 975.1(4)
_computing_cell_refinement 'Siemens SMART'
_computing_data_collection 'Siemens SMART'
_computing_data_reduction 'Siemens XPREP'
_computing_structure_refinement 'SHELXL-97 (Sheldrick, 1997)'
_computing_structure_solution 'SHELXS-97 (Sheldrick, 1990)'
_diffrn_ambient_temperature 293(2)
_diffrn_measured_fraction_theta_full 0.990
_diffrn_measured_fraction_theta_max 0.990
_diffrn_radiation_monochromator graphite
_diffrn_radiation_source 'fine-focus sealed tube'
_diffrn_radiation_type MoK\a
_diffrn_radiation_wavelength 0.71073
_diffrn_reflns_av_R_equivalents 0.0310
_diffrn_reflns_av_sigmaI/netI 0.0518
_diffrn_reflns_limit_h_max 6
_diffrn_reflns_limit_h_min -8
_diffrn_reflns_limit_k_max 10
_diffrn_reflns_limit_k_min -14
_diffrn_reflns_limit_l_max 13
_diffrn_reflns_limit_l_min -14
_diffrn_reflns_number 1533
_diffrn_reflns_theta_full 25.06
_diffrn_reflns_theta_max 25.06
_diffrn_reflns_theta_min 3.38
_diffrn_standards_decay_% 0
_diffrn_standards_interval_count 0
_diffrn_standards_interval_time .
_diffrn_standards_number 0
_exptl_absorpt_coefficient_mu 4.046
_exptl_absorpt_correction_T_max 0.579
_exptl_absorpt_correction_T_min 0.550
_exptl_absorpt_correction_type empirical
_exptl_crystal_colour colorless
_exptl_crystal_density_diffrn 2.521
_exptl_crystal_density_method 'not measured'
_exptl_crystal_description prism-like
_exptl_crystal_F_000 712.0
_exptl_crystal_size_max 0.20
_exptl_crystal_size_mid 0.20
_exptl_crystal_size_min 0.18
_refine_diff_density_max 0.885
_refine_diff_density_min -1.241
_refine_diff_density_rms 0.172
_refine_ls_abs_structure_details 'Flack H D (1983), Acta Cryst. A39, 876-881'
_refine_ls_abs_structure_Flack 0.00(3)
_refine_ls_extinction_method none
_refine_ls_goodness_of_fit_ref 1.064
_refine_ls_hydrogen_treatment mixed
_refine_ls_matrix_type full
_refine_ls_number_parameters 163
_refine_ls_number_reflns 866
_refine_ls_number_restraints 2
_refine_ls_restrained_S_all 1.063
_refine_ls_R_factor_all 0.0527
_refine_ls_R_factor_gt 0.0448
_refine_ls_shift/su_max 0.000
_refine_ls_shift/su_mean 0.000
_refine_ls_structure_factor_coef Fsqd
_refine_ls_weighting_details 'calc w=1/[\s^2^(Fo^2^)+(0.0497P)^2^+15.6271P] where P=(Fo^2^+2Fc^2^)/3'
_refine_ls_weighting_scheme calc
_refine_ls_wR_factor_gt 0.1023
_refine_ls_wR_factor_ref 0.1093
_reflns_number_gt 985
_reflns_number_total 1072
_reflns_threshold_expression >2sigma(I)
_cod_data_source_file ic049071fsi20040714_072934.cif
_cod_data_source_block KBGe
_cod_original_formula_sum 'H4 B4 Ge K2 O11'
_cod_database_code 4311645

loop_
_symmetry_equiv_pos_as_xyz
'x, y, z'
'x, -y, z+1/2'
'x+1/2, y+1/2, z'
'x+1/2, -y+1/2, z+1/2'

loop_
_atom_site_label
_atom_site_type_symbol
_atom_site_fract_x
_atom_site_fract_y
_atom_site_fract_z
_atom_site_U_iso_or_equiv
_atom_site_adp_type
_atom_site_occupancy
_atom_site_symmetry_multiplicity
_atom_site_calc_flag
_atom_site_refinement_flags
_atom_site_disorder_assembly
_atom_site_disorder_group
Ge Ge 0.02954(10) 0.79551(8) 0.70445(9) 0.0105(3) Uani 1 1 d . . .
K1 K 0.4894(4) 0.9565(2) 0.5887(3) 0.0245(7) Uani 1 1 d . . .
K2 K -0.4419(4) 0.7458(4) 0.8830(3) 0.0464(10) Uani 1 1 d . . .
O1 O -0.3015(10) 0.7159(6) 1.0976(7) 0.0139(17) Uani 1 1 d . . .
O2 O 0.2585(11) 0.8278(7) 1.0198(7) 0.0164(18) Uani 1 1 d . . .
O3 O 0.1663(12) 0.8091(7) 0.8320(7) 0.0176(18) Uani 1 1 d . . .
O4 O 0.3672(10) 0.8143(6) 1.2161(6) 0.0112(16) Uani 1 1 d . . .
O5 O 0.1357(11) 0.9524(6) 1.1635(7) 0.0153(17) Uani 1 1 d . . .
O6 O -0.1158(11) 1.0866(6) 1.1812(7) 0.0173(18) Uani 1 1 d . . .
O7 O -0.2005(11) 0.9072(6) 1.1266(8) 0.0179(18) Uani 1 1 d . . .
O8 O -0.0837(12) 0.7998(8) 0.9692(7) 0.0213(19) Uani 1 1 d . . .
O9 O 0.0332(11) 0.7608(6) 1.1590(7) 0.0114(16) Uani 1 1 d . . .
OW1 O 0.4329(17) 0.9918(10) 0.3530(11) 0.054(3) Uani 1 1 d . . .
OW2 O -0.663(2) 0.5491(11) 0.9074(11) 0.063(4) Uani 1 1 d . . .
B1 B 0.109(2) 0.8108(11) 0.9410(12) 0.015(3) Uani 1 1 d . . .
B2 B 0.1956(18) 0.8347(10) 1.1393(11) 0.008(2) Uani 1 1 d . . .
B3 B -0.0573(19) 0.9781(10) 1.1590(12) 0.013(3) Uani 1 1 d . . .
B4 B -0.1367(17) 0.7953(10) 1.0932(11) 0.010(3) Uani 1 1 d . . .

loop_
_atom_site_aniso_label
_atom_site_aniso_U_11
_atom_site_aniso_U_22
_atom_site_aniso_U_33
_atom_site_aniso_U_23
_atom_site_aniso_U_13
_atom_site_aniso_U_12
Ge 0.0075(5) 0.0131(5) 0.0109(5) 0.0009(6) 0.0005(4) -0.0011(6)
K1 0.0162(14) 0.0218(13) 0.0355(17) 0.0003(13) -0.0003(12) -0.0024(11)
K2 0.0153(17) 0.105(3) 0.0188(16) -0.0088(19) 0.0021(13) 0.0039(17)
O1 0.004(4) 0.021(4) 0.017(4) -0.006(4) 0.001(3) 0.003(3)
O2 0.007(4) 0.028(4) 0.014(4) -0.001(4) -0.003(3) -0.001(3)
O3 0.012(4) 0.029(5) 0.012(4) -0.004(4) 0.001(3) -0.001(3)
O4 0.011(4) 0.011(4) 0.011(4) -0.007(3) 0.000(3) 0.006(3)
O5 0.010(4) 0.011(4) 0.025(5) 0.003(4) -0.006(3) -0.002(3)
O6 0.008(4) 0.015(4) 0.029(5) 0.002(4) 0.003(4) -0.004(3)
O7 0.006(4) 0.015(4) 0.033(5) -0.005(4) -0.002(4) -0.002(3)
O8 0.006(4) 0.040(5) 0.018(5) 0.010(4) -0.006(4) -0.007(3)
O9 0.012(4) 0.009(3) 0.013(4) -0.001(3) 0.004(3) 0.004(3)
OW1 0.042(7) 0.060(7) 0.058(8) -0.025(7) -0.010(6) 0.000(6)
OW2 0.070(9) 0.074(9) 0.046(8) 0.004(7) 0.002(7) 0.002(7)
B1 0.017(7) 0.013(6) 0.015(7) -0.005(6) 0.000(6) -0.007(5)
B2 0.007(6) 0.007(5) 0.011(6) 0.002(5) 0.002(5) -0.004(4)
B3 0.013(7) 0.010(6) 0.017(7) -0.002(6) -0.004(6) 0.001(5)
B4 0.006(6) 0.006(5) 0.019(7) 0.006(6) 0.001(5) -0.002(5)

loop_
_atom_type_symbol
_atom_type_description
_atom_type_scat_dispersion_real
_atom_type_scat_dispersion_imag
_atom_type_scat_source
Ge Ge 0.1547 1.8001 'International Tables Vol C Tables 4.2.6.8 and 6.1.1.4'
K K 0.2009 0.2494 'International Tables Vol C Tables 4.2.6.8 and 6.1.1.4'
O O 0.0106 0.0060 'International Tables Vol C Tables 4.2.6.8 and 6.1.1.4'
B B 0.0013 0.0007 'International Tables Vol C Tables 4.2.6.8 and 6.1.1.4'
H H 0.0000 0.0000 'International Tables Vol C Tables 4.2.6.8 and 6.1.1.4'

loop_
_geom_angle_atom_site_label_1
_geom_angle_atom_site_label_2
_geom_angle_atom_site_label_3
_geom_angle
_geom_angle_site_symmetry_1
_geom_angle_site_symmetry_3
_geom_angle_publ_flag
O4 Ge O1 115.4(4) 4_464 4_564 ?
O4 Ge O6 106.1(3) 4_464 2_574 ?
O1 Ge O6 109.1(4) 4_564 2_574 ?
O4 Ge O3 109.1(4) 4_464 . ?
O1 Ge O3 107.0(4) 4_564 . ?
O6 Ge O3 110.2(4) 2_574 . ?
O4 Ge K2 91.4(3) 4_464 4_564 ?
O1 Ge K2 38.5(3) 4_564 4_564 ?
O6 Ge K2 89.3(3) 2_574 4_564 ?
O3 Ge K2 145.5(3) . 4_564 ?
O4 Ge K2 46.5(3) 4_464 . ?
O1 Ge K2 160.6(3) 4_564 . ?
O6 Ge K2 75.3(3) 2_574 . ?
O3 Ge K2 88.3(3) . . ?
K2 Ge K2 124.99(9) 4_564 . ?
O4 Ge K1 156.0(3) 4_464 . ?
O1 Ge K1 40.9(3) 4_564 . ?
O6 Ge K1 89.6(3) 2_574 . ?
O3 Ge K1 81.3(3) . . ?
K2 Ge K1 70.29(7) 4_564 . ?
K2 Ge K1 157.46(8) . . ?
O7 K1 O9 116.6(2) 2_674 4_564 ?
O7 K1 O5 112.2(2) 2_674 2_574 ?
O9 K1 O5 111.3(2) 4_564 2_574 ?
O7 K1 OW1 99.3(3) 2_674 . ?
O9 K1 OW1 116.7(3) 4_564 . ?
O5 K1 OW1 98.8(3) 2_574 . ?
O7 K1 O1 165.7(3) 2_674 4_564 ?
O9 K1 O1 51.1(2) 4_564 4_564 ?
O5 K1 O1 71.2(2) 2_574 4_564 ?
OW1 K1 O1 93.7(3) . 4_564 ?
O7 K1 O6 48.7(2) 2_674 2_674 ?
O9 K1 O6 68.0(2) 4_564 2_674 ?
O5 K1 O6 137.4(3) 2_574 2_674 ?
OW1 K1 O6 120.0(3) . 2_674 ?
O1 K1 O6 118.9(2) 4_564 2_674 ?
O7 K1 O2 85.6(2) 2_674 2_574 ?
O9 K1 O2 156.2(2) 4_564 2_574 ?
O5 K1 O2 48.0(2) 2_574 2_574 ?
OW1 K1 O2 64.1(3) . 2_574 ?
O1 K1 O2 105.6(2) 4_564 2_574 ?
O6 K1 O2 134.0(2) 2_674 2_574 ?
O7 K1 B4 142.5(3) 2_674 4_564 ?
O9 K1 B4 27.2(3) 4_564 4_564 ?
O5 K1 B4 97.9(3) 2_574 4_564 ?
OW1 K1 B4 97.4(4) . 4_564 ?
O1 K1 B4 27.8(3) 4_564 4_564 ?
O6 K1 B4 94.0(3) 2_674 4_564 ?
O2 K1 B4 131.9(3) 2_574 4_564 ?
O7 K1 OW2 63.0(3) 2_674 4_664 ?
O9 K1 OW2 96.1(3) 4_564 4_664 ?
O5 K1 OW2 149.6(3) 2_574 4_664 ?
OW1 K1 OW2 55.4(3) . 4_664 ?
O1 K1 OW2 121.4(3) 4_564 4_664 ?
O6 K1 OW2 64.6(3) 2_674 4_664 ?
O2 K1 OW2 102.2(3) 2_574 4_664 ?
B4 K1 OW2 101.1(3) 4_564 4_664 ?
O7 K1 OW1 80.1(3) 2_674 2_575 ?
O9 K1 OW1 84.5(3) 4_564 2_575 ?
O5 K1 OW1 59.8(3) 2_574 2_575 ?
OW1 K1 OW1 155.4(3) . 2_575 ?
O1 K1 OW1 90.5(3) 4_564 2_575 ?
O6 K1 OW1 78.2(3) 2_674 2_575 ?
O2 K1 OW1 91.4(3) 2_574 2_575 ?
B4 K1 OW1 97.6(3) 4_564 2_575 ?
OW2 K1 OW1 139.1(4) 4_664 2_575 ?
O7 K1 O4 67.2(2) 2_674 2_574 ?
O9 K1 O4 133.5(2) 4_564 2_574 ?
O5 K1 O4 45.1(2) 2_574 2_574 ?
OW1 K1 O4 107.4(3) . 2_574 ?
O1 K1 O4 114.5(2) 4_564 2_574 ?
O6 K1 O4 102.5(2) 2_674 2_574 ?
O2 K1 O4 44.7(2) 2_574 2_574 ?
B4 K1 O4 137.3(3) 4_564 2_574 ?
OW2 K1 O4 121.5(3) 4_664 2_574 ?
OW1 K1 O4 49.5(3) 2_575 2_574 ?
O7 K1 B3 23.7(3) 2_674 2_674 ?
O9 K1 B3 93.3(3) 4_564 2_674 ?
O5 K1 B3 129.2(3) 2_574 2_674 ?
OW1 K1 B3 108.8(4) . 2_674 ?
O1 K1 B3 144.1(3) 4_564 2_674 ?
O6 K1 B3 25.2(3) 2_674 2_674 ?
O2 K1 B3 109.2(3) 2_574 2_674 ?
B4 K1 B3 118.8(3) 4_564 2_674 ?
OW2 K1 B3 58.6(4) 4_664 2_674 ?
OW1 K1 B3 80.5(3) 2_575 2_674 ?
O4 K1 B3 85.6(3) 2_574 2_674 ?
O9 K2 O8 115.1(3) 4_464 . ?
O9 K2 O1 160.7(3) 4_464 . ?
O8 K2 O1 51.8(3) . . ?
O9 K2 O2 123.8(3) 4_464 1_455 ?
O8 K2 O2 110.6(3) . 1_455 ?
O1 K2 O2 75.4(2) . 1_455 ?
O9 K2 O3 75.7(3) 4_464 1_455 ?
O8 K2 O3 148.7(3) . 1_455 ?
O1 K2 O3 123.1(2) . 1_455 ?
O2 K2 O3 48.6(2) 1_455 1_455 ?
O9 K2 OW2 93.1(3) 4_464 . ?
O8 K2 OW2 129.8(4) . . ?
O1 K2 OW2 88.2(3) . . ?
O2 K2 OW2 81.0(3) 1_455 . ?
O3 K2 OW2 75.4(4) 1_455 . ?
O9 K2 O4 50.5(2) 4_464 4_464 ?
O8 K2 O4 70.9(3) . 4_464 ?
O1 K2 O4 110.5(2) . 4_464 ?
O2 K2 O4 172.0(3) 1_455 4_464 ?
O3 K2 O4 126.3(3) 1_455 4_464 ?
OW2 K2 O4 104.2(3) . 4_464 ?
O9 K2 B2 26.3(3) 4_464 4_464 ?
O8 K2 B2 98.0(3) . 4_464 ?
O1 K2 B2 134.5(3) . 4_464 ?
O2 K2 B2 148.8(3) 1_455 4_464 ?
O3 K2 B2 100.3(3) 1_455 4_464 ?
OW2 K2 B2 90.2(4) . 4_464 ?
O4 K2 B2 27.4(3) 4_464 4_464 ?
O9 K2 B1 100.3(3) 4_464 1_455 ?
O8 K2 B1 134.9(4) . 1_455 ?
O1 K2 B1 98.4(3) . 1_455 ?
O2 K2 B1 25.2(3) 1_455 1_455 ?
O3 K2 B1 24.8(3) 1_455 1_455 ?
OW2 K2 B1 71.1(4) . 1_455 ?
O4 K2 B1 150.8(3) 4_464 1_455 ?
B2 K2 B1 123.9(4) 4_464 1_455 ?
O9 K2 B4 142.7(3) 4_464 . ?
O8 K2 B4 27.6(3) . . ?
O1 K2 B4 26.6(3) . . ?
O2 K2 B4 87.0(3) 1_455 . ?
O3 K2 B4 134.0(3) 1_455 . ?
OW2 K2 B4 113.9(4) . . ?
O4 K2 B4 96.2(3) 4_464 . ?
B2 K2 B4 123.6(3) 4_464 . ?
B1 K2 B4 112.2(4) 1_455 . ?
O9 K2 OW1 84.8(3) 4_464 2_475 ?
O8 K2 OW1 92.2(3) . 2_475 ?
O1 K2 OW1 108.2(3) . 2_475 ?
O2 K2 OW1 62.4(3) 1_455 2_475 ?
O3 K2 OW1 58.4(3) 1_455 2_475 ?
OW2 K2 OW1 132.9(4) . 2_475 ?
O4 K2 OW1 110.0(3) 4_464 2_475 ?
B2 K2 OW1 105.8(3) 4_464 2_475 ?
B1 K2 OW1 63.1(3) 1_455 2_475 ?
B4 K2 OW1 93.7(3) . 2_475 ?
O9 K2 Ge 168.8(2) 4_464 4_465 ?
O8 K2 Ge 73.6(2) . 4_465 ?
O1 K2 Ge 23.32(16) . 4_465 ?
O2 K2 Ge 54.63(17) 1_455 4_465 ?
O3 K2 Ge 100.45(18) 1_455 4_465 ?
OW2 K2 Ge 75.7(3) . 4_465 ?
O4 K2 Ge 132.19(19) 4_464 4_465 ?
B2 K2 Ge 151.0(3) 4_464 4_465 ?
B1 K2 Ge 75.8(3) 1_455 4_465 ?
B4 K2 Ge 46.4(2) . 4_465 ?
OW1 K2 Ge 102.3(3) 2_475 4_465 ?
B4 O1 Ge 126.2(7) . 4_465 ?
B4 O1 K2 97.6(6) . . ?
Ge O1 K2 118.1(3) 4_465 . ?
B4 O1 K1 86.9(6) . 4_465 ?
Ge O1 K1 115.8(4) 4_465 4_465 ?
K2 O1 K1 106.8(3) . 4_465 ?
B1 O2 B2 115.7(9) . . ?
B1 O2 K2 94.8(7) . 1_655 ?
B2 O2 K2 142.6(7) . 1_655 ?
B1 O2 K1 131.0(7) . 2_575 ?
B2 O2 K1 81.7(6) . 2_575 ?
K2 O2 K1 94.5(2) 1_655 2_575 ?
B1 O3 Ge 131.5(8) . . ?
B1 O3 K2 94.9(8) . 1_655 ?
Ge O3 K2 129.4(4) . 1_655 ?
B2 O4 Ge 124.7(7) . 4_565 ?
B2 O4 K2 84.0(6) . 4_565 ?
Ge O4 K2 108.8(3) 4_565 4_565 ?
B2 O4 K1 77.2(5) . 2_575 ?
Ge O4 K1 116.3(3) 4_565 2_575 ?
K2 O4 K1 134.2(2) 4_565 2_575 ?
B3 O5 B2 118.4(9) . . ?
B3 O5 K1 137.5(7) . 2_575 ?
B2 O5 K1 94.2(6) . 2_575 ?
B3 O6 Ge 129.1(7) . 2_575 ?
B3 O6 K1 91.4(7) . 2_475 ?
Ge O6 K1 135.6(4) 2_575 2_475 ?
B3 O7 B4 116.4(9) . . ?
B3 O7 K1 102.5(7) . 2_475 ?
B4 O7 K1 138.1(7) . 2_475 ?
B1 O8 B4 119.2(9) . . ?
B1 O8 K2 142.3(8) . . ?
B4 O8 K2 97.5(6) . . ?
B2 O9 B4 109.9(8) . . ?
B2 O9 K2 98.5(6) . 4_565 ?
B4 O9 K2 125.8(7) . 4_565 ?
B2 O9 K1 127.9(6) . 4_465 ?
B4 O9 K1 91.7(6) . 4_465 ?
K2 O9 K1 106.1(3) 4_565 4_465 ?
K1 OW1 K1 165.2(5) . 2_574 ?
K1 OW1 K2 90.4(3) . 2_674 ?
K1 OW1 K2 83.4(3) 2_574 2_674 ?
K2 OW2 K1 118.9(4) . 4_365 ?
O3 B1 O8 121.7(12) . . ?
O3 B1 O2 115.4(11) . . ?
O8 B1 O2 122.8(12) . . ?
O3 B1 K2 60.4(6) . 1_655 ?
O8 B1 K2 160.3(9) . 1_655 ?
O2 B1 K2 60.0(6) . 1_655 ?
O9 B2 O4 113.0(9) . . ?
O9 B2 O2 110.8(9) . . ?
O4 B2 O2 109.9(9) . . ?
O9 B2 O5 109.9(9) . . ?
O4 B2 O5 104.5(9) . . ?
O2 B2 O5 108.5(9) . . ?
O9 B2 K2 55.2(5) . 4_565 ?
O4 B2 K2 68.6(5) . 4_565 ?
O2 B2 K2 159.2(7) . 4_565 ?
O5 B2 K2 91.6(6) . 4_565 ?
O9 B2 K1 167.5(7) . 2_575 ?
O4 B2 K1 76.5(5) . 2_575 ?
O2 B2 K1 71.4(5) . 2_575 ?
O5 B2 K1 58.5(5) . 2_575 ?
K2 B2 K1 125.9(4) 4_565 2_575 ?
O7 B3 O5 124.2(11) . . ?
O7 B3 O6 116.3(10) . . ?
O5 B3 O6 119.3(10) . . ?
O7 B3 K1 53.8(6) . 2_475 ?
O5 B3 K1 167.4(9) . 2_475 ?
O6 B3 K1 63.3(6) . 2_475 ?
O9 B4 O7 110.7(10) . . ?
O9 B4 O1 113.1(9) . . ?
O7 B4 O1 111.0(9) . . ?
O9 B4 O8 109.4(9) . . ?
O7 B4 O8 107.7(9) . . ?
O1 B4 O8 104.6(9) . . ?
O9 B4 K1 61.1(5) . 4_465 ?
O7 B4 K1 165.2(8) . 4_465 ?
O1 B4 K1 65.3(5) . 4_465 ?
O8 B4 K1 87.0(6) . 4_465 ?
O9 B4 K2 148.2(8) . . ?
O7 B4 K2 100.8(7) . . ?
O1 B4 K2 55.9(5) . . ?
O8 B4 K2 55.0(5) . . ?
K1 B4 K2 88.8(3) 4_465 . ?

loop_
_geom_bond_atom_site_label_1
_geom_bond_atom_site_label_2
_geom_bond_distance
_geom_bond_site_symmetry_2
_geom_bond_publ_flag
Ge O4 1.732(7) 4_464 ?
Ge O1 1.735(8) 4_564 ?
Ge O6 1.751(7) 2_574 ?
Ge O3 1.770(8) . ?
Ge K2 3.865(4) 4_564 ?
Ge K2 3.924(3) . ?
Ge K1 3.950(3) . ?
K1 O7 2.704(8) 2_674 ?
K1 O9 2.767(7) 4_564 ?
K1 O5 2.804(8) 2_574 ?
K1 OW1 2.855(14) . ?
K1 O1 2.873(8) 4_564 ?
K1 O6 2.924(9) 2_674 ?
K1 O2 3.140(8) 2_574 ?
K1 B4 3.159(12) 4_564 ?
K1 OW2 3.228(14) 4_664 ?
K1 OW1 3.235(14) 2_575 ?
K1 O4 3.269(8) 2_574 ?
K1 B3 3.271(13) 2_674 ?
K2 O9 2.667(9) 4_464 ?
K2 O8 2.702(9) . ?
K2 O1 2.731(9) . ?
K2 O2 2.812(8) 1_455 ?
K2 O3 2.824(9) 1_455 ?
K2 OW2 2.829(15) . ?
K2 O4 3.008(8) 4_464 ?
K2 B2 3.214(13) 4_464 ?
K2 B1 3.237(15) 1_455 ?
K2 B4 3.271(14) . ?
K2 OW1 3.298(13) 2_475 ?
K2 Ge 3.865(4) 4_465 ?
O1 B4 1.476(14) . ?
O1 Ge 1.735(8) 4_465 ?
O1 K1 2.873(8) 4_465 ?
O2 B1 1.383(16) . ?
O2 B2 1.494(15) . ?
O2 K2 2.812(8) 1_655 ?
O2 K1 3.140(8) 2_575 ?
O3 B1 1.360(17) . ?
O3 K2 2.824(9) 1_655 ?
O4 B2 1.487(15) . ?
O4 Ge 1.732(7) 4_565 ?
O4 K2 3.007(8) 4_565 ?
O4 K1 3.269(8) 2_575 ?
O5 B3 1.347(15) . ?
O5 B2 1.507(15) . ?
O5 K1 2.804(8) 2_575 ?
O6 B3 1.395(15) . ?
O6 Ge 1.751(7) 2_575 ?
O6 K1 2.924(9) 2_475 ?
O7 B3 1.346(15) . ?
O7 B4 1.475(15) . ?
O7 K1 2.704(8) 2_475 ?
O8 B1 1.366(17) . ?
O8 B4 1.526(15) . ?
O9 B2 1.441(14) . ?
O9 B4 1.443(15) . ?
O9 K2 2.667(9) 4_565 ?
O9 K1 2.767(7) 4_465 ?
OW1 K1 3.235(14) 2_574 ?
OW1 K2 3.298(13) 2_674 ?
OW2 K1 3.228(14) 4_365 ?
B1 K2 3.237(15) 1_655 ?
B2 K2 3.214(13) 4_565 ?
B2 K1 3.278(12) 2_575 ?
B3 K1 3.271(13) 2_475 ?
B4 K1 3.159(12) 4_465 ?
